data_4347807
loop_
_publ_author_name
'Rehe, David'
'Kornienko, Anna Y.'
'Emge, Thomas J.'
'Brennan, John G.'

_publ_section_title
;
 Thorium Compounds with Bonds to Sulfur or Selenium: Synthesis, Structure,
 and Thermolysis.
;
_journal_issue 14
_journal_name_full 'Inorganic chemistry'
_journal_page_first 6961
_journal_page_last 6967
_journal_paper_doi 10.1021/acs.inorgchem.6b00645
_journal_volume 55
_journal_year 2016
_chemical_formula_sum 'C44 H40 N4 S4 Th'
_chemical_formula_weight 985.08
_space_group_crystal_system monoclinic
_space_group_IT_number 13
_space_group_name_Hall '-P 2yac'
_space_group_name_H-M_alt 'P 1 2/n 1'
_atom_sites_solution_hydrogens geom
_audit_creation_method SHELXL-2013
_cell_angle_alpha 90
_cell_angle_beta 100.9857(9)
_cell_angle_gamma 90
_cell_formula_units_Z 2
_cell_length_a 10.5686(5)
_cell_length_b 12.0162(6)
_cell_length_c 16.5583(8)
_cell_measurement_reflns_used 6820
_cell_measurement_temperature 100(2)
_cell_measurement_theta_max 32.44
_cell_measurement_theta_min 2.51
_cell_volume 2064.28(17)
_computing_cell_refinement 'Bruker SAINT'
_computing_data_collection 'Bruker APEX2'
_computing_data_reduction 'Bruker SAINT'
_computing_molecular_graphics 'Bruker SHELXTL'
_computing_publication_material 'Bruker SHELXTL'
_computing_structure_refinement 'SHELXL-2013 (Sheldrick, 2013)'
_computing_structure_solution 'SHELXS-97 (Sheldrick 2008)'
_diffrn_ambient_temperature 100(2)
_diffrn_measured_fraction_theta_full 1.000
_diffrn_measured_fraction_theta_max 0.998
_diffrn_measurement_device_type 'Bruker APEX-II CCD'
_diffrn_measurement_method '\f and \w scans'
_diffrn_radiation_type MoK\a
_diffrn_radiation_wavelength 0.71073
_diffrn_reflns_av_R_equivalents 0.0345
_diffrn_reflns_av_unetI/netI 0.0333
_diffrn_reflns_Laue_measured_fraction_full 1.000
_diffrn_reflns_Laue_measured_fraction_max 0.998
_diffrn_reflns_limit_h_max 15
_diffrn_reflns_limit_h_min -15
_diffrn_reflns_limit_k_max 17
_diffrn_reflns_limit_k_min -17
_diffrn_reflns_limit_l_max 24
_diffrn_reflns_limit_l_min -24
_diffrn_reflns_number 26924
_diffrn_reflns_point_group_measured_fraction_full 1.000
_diffrn_reflns_point_group_measured_fraction_max 0.998
_diffrn_reflns_theta_full 25.242
_diffrn_reflns_theta_max 31.504
_diffrn_reflns_theta_min 1.695
_exptl_absorpt_coefficient_mu 3.850
_exptl_absorpt_correction_T_max 0.7464
_exptl_absorpt_correction_T_min 0.6165
_exptl_absorpt_correction_type multi-scan
_exptl_absorpt_process_details 'Bruker SAINT (SADABS)'
_exptl_crystal_colour colourless
_exptl_crystal_density_diffrn 1.585
_exptl_crystal_description lathe
_exptl_crystal_F_000 972
_exptl_crystal_size_max 0.260
_exptl_crystal_size_mid 0.110
_exptl_crystal_size_min 0.060
_refine_diff_density_max 1.834
_refine_diff_density_min -0.426
_refine_diff_density_rms 0.123
_refine_ls_extinction_method none
_refine_ls_goodness_of_fit_ref 1.009
_refine_ls_hydrogen_treatment constr
_refine_ls_matrix_type full
_refine_ls_number_parameters 240
_refine_ls_number_reflns 6881
_refine_ls_number_restraints 0
_refine_ls_restrained_S_all 1.009
_refine_ls_R_factor_all 0.0368
_refine_ls_R_factor_gt 0.0264
_refine_ls_shift/su_max 0.000
_refine_ls_shift/su_mean 0.000
_refine_ls_structure_factor_coef Fsqd
_refine_ls_weighting_details 'w=1/[\s^2^(Fo^2^)+(0.0320P)^2^+0.5000P] where P=(Fo^2^+2Fc^2^)/3'
_refine_ls_weighting_scheme calc
_refine_ls_wR_factor_gt 0.0573
_refine_ls_wR_factor_ref 0.0607
_reflns_Friedel_coverage 0.000
_reflns_number_gt 5691
_reflns_number_total 6881
_reflns_threshold_expression 'I > 2\s(I)'
_cod_data_source_file ic6b00645_si_001.cif
_cod_data_source_block thsph_P2n
_cod_original_sg_symbol_H-M 'P 2/n'
_cod_database_code 4347807
_shelx_space_group_comment
; 
The symmetry employed for this shelxl refinement is uniquely defined 
by the following loop, which should always be used as a source of 
symmetry information in preference to the above space-group names. 
They are only intended as comments. 
;
_shelx_estimated_absorpt_t_min 0.434
_shelx_estimated_absorpt_t_max 0.802
_shelxl_version_number 2013-4

loop_
_space_group_symop_operation_xyz
'x, y, z'
'-x+1/2, y, -z+1/2'
'-x, -y, -z'
'x-1/2, -y, z-1/2'

loop_
_atom_site_label
_atom_site_type_symbol
_atom_site_fract_x
_atom_site_fract_y
_atom_site_fract_z
_atom_site_U_iso_or_equiv
_atom_site_adp_type
_atom_site_occupancy
_atom_site_site_symmetry_order
_atom_site_calc_flag
_atom_site_refinement_flags_posn
_atom_site_refinement_flags_adp
_atom_site_refinement_flags_occupancy
Th1 Th 0.2500 0.24626(2) 0.2500 0.01282(4) Uani 1 2 d S T P
S1 S 0.50573(5) 0.32091(5) 0.31135(4) 0.02073(12) Uani 1 1 d . . .
S2 S 0.21897(5) 0.17251(5) 0.40853(3) 0.01781(11) Uani 1 1 d . . .
C1 C 0.6184(2) 0.23331(19) 0.37439(15) 0.0198(5) Uani 1 1 d . . .
C2 C 0.5837(2) 0.1542(2) 0.42723(15) 0.0246(5) Uani 1 1 d . . .
H2 H 0.4960 0.1469 0.4322 0.029 Uiso 1 1 calc R U .
C3 C 0.6764(3) 0.0856(2) 0.47295(16) 0.0287(6) Uani 1 1 d . . .
H3 H 0.6511 0.0300 0.5075 0.034 Uiso 1 1 calc R U .
C4 C 0.8052(3) 0.0973(2) 0.46867(16) 0.0295(6) Uani 1 1 d . . .
H4 H 0.8684 0.0506 0.5004 0.035 Uiso 1 1 calc R U .
C5 C 0.8409(2) 0.1774(2) 0.41791(16) 0.0268(5) Uani 1 1 d . . .
H5 H 0.9294 0.1868 0.4156 0.032 Uiso 1 1 calc R U .
C6 C 0.7493(2) 0.2444(2) 0.37018(15) 0.0222(5) Uani 1 1 d . . .
H6 H 0.7751 0.2981 0.3344 0.027 Uiso 1 1 calc R U .
C7 C 0.2559(2) 0.26209(17) 0.49510(14) 0.0177(4) Uani 1 1 d . . .
C8 C 0.1822(3) 0.25186(19) 0.55672(15) 0.0221(5) Uani 1 1 d . . .
H8 H 0.1165 0.1970 0.5519 0.027 Uiso 1 1 calc R U .
C9 C 0.2048(3) 0.3217(2) 0.62492(15) 0.0260(5) Uani 1 1 d . . .
H9 H 0.1551 0.3138 0.6667 0.031 Uiso 1 1 calc R U .
C10 C 0.2995(3) 0.4028(2) 0.63224(16) 0.0280(6) Uani 1 1 d . . .
H10 H 0.3137 0.4516 0.6782 0.034 Uiso 1 1 calc R U .
C11 C 0.3735(3) 0.4122(2) 0.57182(16) 0.0273(5) Uani 1 1 d . . .
H11 H 0.4386 0.4676 0.5766 0.033 Uiso 1 1 calc R U .
C12 C 0.3532(2) 0.3414(2) 0.50440(15) 0.0220(5) Uani 1 1 d . . .
H12 H 0.4062 0.3473 0.4643 0.026 Uiso 1 1 calc R U .
N1 N 0.3961(2) 0.06086(16) 0.26762(12) 0.0210(4) Uani 1 1 d . . .
C13 C 0.3780(3) -0.0252(2) 0.31620(16) 0.0286(6) Uani 1 1 d . . .
H13 H 0.3077 -0.0221 0.3443 0.034 Uiso 1 1 calc R U .
C14 C 0.4566(4) -0.1175(3) 0.3270(2) 0.0454(8) Uani 1 1 d . . .
H14 H 0.4422 -0.1754 0.3633 0.054 Uiso 1 1 calc R U .
C15 C 0.5563(4) -0.1247(3) 0.2846(2) 0.0532(10) Uani 1 1 d . . .
H15 H 0.6104 -0.1884 0.2901 0.064 Uiso 1 1 calc R U .
C16 C 0.5760(3) -0.0381(3) 0.23427(19) 0.0426(8) Uani 1 1 d . . .
H16 H 0.6432 -0.0415 0.2035 0.051 Uiso 1 1 calc R U .
C17 C 0.4963(3) 0.0541(2) 0.22908(16) 0.0272(5) Uani 1 1 d . . .
H17 H 0.5135 0.1155 0.1966 0.033 Uiso 1 1 calc R U .
N2 N 0.20158(19) 0.43030(16) 0.33158(12) 0.0195(4) Uani 1 1 d . . .
C18 C 0.0944(2) 0.4355(2) 0.36412(15) 0.0236(5) Uani 1 1 d . . .
H18 H 0.0354 0.3751 0.3552 0.028 Uiso 1 1 calc R U .
C19 C 0.0667(3) 0.5249(2) 0.40990(17) 0.0341(7) Uani 1 1 d . . .
H19 H -0.0112 0.5267 0.4306 0.041 Uiso 1 1 calc R U .
C20 C 0.1530(4) 0.6116(3) 0.4253(2) 0.0462(9) Uani 1 1 d . . .
H20 H 0.1362 0.6738 0.4571 0.055 Uiso 1 1 calc R U .
C21 C 0.2640(3) 0.6063(2) 0.3939(2) 0.0424(8) Uani 1 1 d . . .
H21 H 0.3259 0.6644 0.4043 0.051 Uiso 1 1 calc R U .
C22 C 0.2847(3) 0.5158(2) 0.34694(17) 0.0275(5) Uani 1 1 d . . .
H22 H 0.3609 0.5138 0.3245 0.033 Uiso 1 1 calc R U .

loop_
_atom_site_aniso_label
_atom_site_aniso_U_11
_atom_site_aniso_U_22
_atom_site_aniso_U_33
_atom_site_aniso_U_23
_atom_site_aniso_U_13
_atom_site_aniso_U_12
Th1 0.01098(5) 0.01307(5) 0.01371(5) 0.000 0.00058(3) 0.000
S1 0.0136(3) 0.0242(3) 0.0221(3) 0.0041(2) -0.0022(2) -0.0021(2)
S2 0.0184(3) 0.0189(3) 0.0156(2) -0.0006(2) 0.0022(2) -0.0019(2)
C1 0.0153(10) 0.0269(12) 0.0157(10) -0.0042(8) -0.0011(8) 0.0013(8)
C2 0.0191(12) 0.0329(13) 0.0207(12) 0.0032(10) 0.0014(9) 0.0031(10)
C3 0.0313(14) 0.0321(14) 0.0203(12) 0.0031(10) -0.0013(10) 0.0066(11)
C4 0.0247(13) 0.0354(14) 0.0242(13) -0.0051(11) -0.0064(10) 0.0117(11)
C5 0.0152(11) 0.0385(15) 0.0250(12) -0.0111(11) -0.0006(9) 0.0051(10)
C6 0.0144(10) 0.0321(13) 0.0193(11) -0.0048(10) 0.0009(8) -0.0020(9)
C7 0.0175(10) 0.0197(11) 0.0145(9) 0.0006(8) -0.0002(8) 0.0027(8)
C8 0.0205(11) 0.0273(12) 0.0190(10) 0.0012(10) 0.0048(9) 0.0022(10)
C9 0.0279(13) 0.0317(13) 0.0186(11) -0.0007(10) 0.0050(10) 0.0078(11)
C10 0.0345(15) 0.0266(13) 0.0195(12) -0.0048(10) -0.0032(11) 0.0054(11)
C11 0.0263(13) 0.0275(13) 0.0236(13) -0.0031(10) -0.0062(10) -0.0039(10)
C12 0.0200(12) 0.0256(12) 0.0192(11) -0.0005(9) 0.0007(9) -0.0028(9)
N1 0.0232(10) 0.0222(10) 0.0171(9) 0.0020(8) 0.0026(8) 0.0059(8)
C13 0.0377(16) 0.0226(12) 0.0256(13) 0.0046(10) 0.0066(11) 0.0058(11)
C14 0.066(2) 0.0287(15) 0.0425(18) 0.0144(13) 0.0132(17) 0.0201(15)
C15 0.065(2) 0.0453(19) 0.049(2) 0.0078(16) 0.0108(18) 0.0388(18)
C16 0.0391(18) 0.054(2) 0.0355(16) 0.0064(14) 0.0086(14) 0.0292(15)
C17 0.0242(13) 0.0351(14) 0.0215(12) 0.0046(10) 0.0028(10) 0.0090(11)
N2 0.0199(10) 0.0178(9) 0.0188(10) -0.0016(7) -0.0016(8) 0.0028(7)
C18 0.0241(13) 0.0256(12) 0.0205(12) 0.0019(9) 0.0023(10) 0.0059(10)
C19 0.0401(17) 0.0371(15) 0.0254(14) -0.0030(12) 0.0070(12) 0.0174(13)
C20 0.064(2) 0.0313(16) 0.0416(18) -0.0176(14) 0.0055(17) 0.0131(15)
C21 0.053(2) 0.0233(14) 0.0474(19) -0.0127(13) 0.0000(16) -0.0047(13)
C22 0.0283(14) 0.0215(12) 0.0312(14) -0.0056(10) 0.0018(11) -0.0020(10)

loop_
_atom_type_symbol
_atom_type_description
_atom_type_scat_dispersion_real
_atom_type_scat_dispersion_imag
_atom_type_scat_source
C C 0.0033 0.0016 'International Tables Vol C Tables 4.2.6.8 and 6.1.1.4'
H H 0.0000 0.0000 'International Tables Vol C Tables 4.2.6.8 and 6.1.1.4'
N N 0.0061 0.0033 'International Tables Vol C Tables 4.2.6.8 and 6.1.1.4'
S S 0.1246 0.1234 'International Tables Vol C Tables 4.2.6.8 and 6.1.1.4'
Th Th -7.2400 8.8979 'International Tables Vol C Tables 4.2.6.8 and 6.1.1.4'

loop_
_geom_angle_atom_site_label_1
_geom_angle_atom_site_label_2
_geom_angle_atom_site_label_3
_geom_angle
_geom_angle_site_symmetry_1
_geom_angle_site_symmetry_3
N2 Th1 N2 69.46(9) 2 .
N2 Th1 N1 125.02(6) 2 .
N2 Th1 N1 141.72(6) . .
N2 Th1 N1 141.72(6) 2 2
N2 Th1 N1 125.02(6) . 2
N1 Th1 N1 68.48(9) . 2
N2 Th1 S1 79.65(4) 2 2
N2 Th1 S1 70.22(4) . 2
N1 Th1 S1 141.73(5) . 2
N1 Th1 S1 74.70(5) 2 2
N2 Th1 S1 70.22(4) 2 .
N2 Th1 S1 79.65(4) . .
N1 Th1 S1 74.70(5) . .
N1 Th1 S1 141.73(5) 2 .
S1 Th1 S1 143.25(2) 2 .
N2 Th1 S2 74.14(4) 2 2
N2 Th1 S2 141.70(4) . 2
N1 Th1 S2 71.23(4) . 2
N1 Th1 S2 78.89(4) 2 2
S1 Th1 S2 92.145(17) 2 2
S1 Th1 S2 99.135(17) . 2
N2 Th1 S2 141.70(4) 2 .
N2 Th1 S2 74.14(4) . .
N1 Th1 S2 78.89(4) . .
N1 Th1 S2 71.23(4) 2 .
S1 Th1 S2 99.135(17) 2 .
S1 Th1 S2 92.145(17) . .
S2 Th1 S2 143.74(2) 2 .
C1 S1 Th1 120.59(8) . .
C7 S2 Th1 120.62(8) . .
C2 C1 C6 118.5(2) . .
C2 C1 S1 123.32(19) . .
C6 C1 S1 118.15(19) . .
C1 C2 C3 120.4(2) . .
C1 C2 H2 119.8 . .
C3 C2 H2 119.8 . .
C4 C3 C2 120.7(3) . .
C4 C3 H3 119.7 . .
C2 C3 H3 119.7 . .
C5 C4 C3 119.3(2) . .
C5 C4 H4 120.4 . .
C3 C4 H4 120.4 . .
C4 C5 C6 120.8(2) . .
C4 C5 H5 119.6 . .
C6 C5 H5 119.6 . .
C5 C6 C1 120.3(2) . .
C5 C6 H6 119.9 . .
C1 C6 H6 119.9 . .
C12 C7 C8 118.8(2) . .
C12 C7 S2 123.35(19) . .
C8 C7 S2 117.87(18) . .
C9 C8 C7 120.3(2) . .
C9 C8 H8 119.8 . .
C7 C8 H8 119.8 . .
C10 C9 C8 120.3(2) . .
C10 C9 H9 119.8 . .
C8 C9 H9 119.8 . .
C9 C10 C11 119.4(2) . .
C9 C10 H10 120.3 . .
C11 C10 H10 120.3 . .
C12 C11 C10 120.6(2) . .
C12 C11 H11 119.7 . .
C10 C11 H11 119.7 . .
C11 C12 C7 120.5(2) . .
C11 C12 H12 119.7 . .
C7 C12 H12 119.7 . .
C17 N1 C13 117.0(2) . .
C17 N1 Th1 119.18(16) . .
C13 N1 Th1 123.78(17) . .
N1 C13 C14 123.1(3) . .
N1 C13 H13 118.5 . .
C14 C13 H13 118.5 . .
C13 C14 C15 119.1(3) . .
C13 C14 H14 120.4 . .
C15 C14 H14 120.4 . .
C16 C15 C14 118.8(3) . .
C16 C15 H15 120.6 . .
C14 C15 H15 120.6 . .
C15 C16 C17 118.9(3) . .
C15 C16 H16 120.6 . .
C17 C16 H16 120.6 . .
N1 C17 C16 123.1(3) . .
N1 C17 H17 118.5 . .
C16 C17 H17 118.5 . .
C22 N2 C18 117.3(2) . .
C22 N2 Th1 122.92(17) . .
C18 N2 Th1 119.61(16) . .
N2 C18 C19 122.6(3) . .
N2 C18 H18 118.7 . .
C19 C18 H18 118.7 . .
C20 C19 C18 119.3(3) . .
C20 C19 H19 120.3 . .
C18 C19 H19 120.3 . .
C21 C20 C19 118.6(3) . .
C21 C20 H20 120.7 . .
C19 C20 H20 120.7 . .
C20 C21 C22 119.4(3) . .
C20 C21 H21 120.3 . .
C22 C21 H21 120.3 . .
N2 C22 C21 122.8(3) . .
N2 C22 H22 118.6 . .
C21 C22 H22 118.6 . .

loop_
_geom_bond_atom_site_label_1
_geom_bond_atom_site_label_2
_geom_bond_distance
_geom_bond_site_symmetry_2
Th1 N2 2.6909(19) 2
Th1 N2 2.6909(19) .
Th1 N1 2.6949(19) .
Th1 N1 2.6950(19) 2
Th1 S1 2.8451(6) 2
Th1 S1 2.8451(6) .
Th1 S2 2.8481(6) 2
Th1 S2 2.8481(6) .
S1 C1 1.773(2) .
S2 C7 1.776(2) .
C1 C2 1.388(3) .
C1 C6 1.405(3) .
C2 C3 1.390(3) .
C2 H2 0.9500 .
C3 C4 1.384(4) .
C3 H3 0.9500 .
C4 C5 1.376(4) .
C4 H4 0.9500 .
C5 C6 1.385(4) .
C5 H5 0.9500 .
C6 H6 0.9500 .
C7 C12 1.389(3) .
C7 C8 1.402(3) .
C8 C9 1.391(3) .
C8 H8 0.9500 .
C9 C10 1.386(4) .
C9 H9 0.9500 .
C10 C11 1.387(4) .
C10 H10 0.9500 .
C11 C12 1.387(3) .
C11 H11 0.9500 .
C12 H12 0.9500 .
N1 C17 1.338(3) .
N1 C13 1.346(3) .
C13 C14 1.376(4) .
C13 H13 0.9500 .
C14 C15 1.375(5) .
C14 H14 0.9500 .
C15 C16 1.374(5) .
C15 H15 0.9500 .
C16 C17 1.385(4) .
C16 H16 0.9500 .
C17 H17 0.9500 .
N2 C22 1.344(3) .
N2 C18 1.346(3) .
C18 C19 1.378(4) .
C18 H18 0.9500 .
C19 C20 1.376(5) .
C19 H19 0.9500 .
C20 C21 1.372(5) .
C20 H20 0.9500 .
C21 C22 1.377(4) .
C21 H21 0.9500 .
C22 H22 0.9500 .

loop_
_geom_torsion_atom_site_label_1
_geom_torsion_atom_site_label_2
_geom_torsion_atom_site_label_3
_geom_torsion_atom_site_label_4
_geom_torsion
Th1 S1 C1 C2 -30.8(2)
Th1 S1 C1 C6 148.86(15)
C6 C1 C2 C3 -1.9(4)
S1 C1 C2 C3 177.8(2)
C1 C2 C3 C4 2.2(4)
C2 C3 C4 C5 -0.6(4)
C3 C4 C5 C6 -1.2(4)
C4 C5 C6 C1 1.5(4)
C2 C1 C6 C5 0.1(4)
S1 C1 C6 C5 -179.62(18)
Th1 S2 C7 C12 -32.8(2)
Th1 S2 C7 C8 146.92(15)
C12 C7 C8 C9 1.3(3)
S2 C7 C8 C9 -178.43(19)
C7 C8 C9 C10 0.6(4)
C8 C9 C10 C11 -1.4(4)
C9 C10 C11 C12 0.1(4)
C10 C11 C12 C7 1.9(4)
C8 C7 C12 C11 -2.6(3)
S2 C7 C12 C11 177.17(19)
C17 N1 C13 C14 -0.2(4)
Th1 N1 C13 C14 -177.4(2)
N1 C13 C14 C15 -2.1(5)
C13 C14 C15 C16 1.6(6)
C14 C15 C16 C17 1.1(5)
C13 N1 C17 C16 3.1(4)
Th1 N1 C17 C16 -179.6(2)
C15 C16 C17 N1 -3.6(5)
C22 N2 C18 C19 1.5(4)
Th1 N2 C18 C19 176.88(19)
N2 C18 C19 C20 -1.8(4)
C18 C19 C20 C21 0.5(5)
C19 C20 C21 C22 1.0(5)
C18 N2 C22 C21 0.1(4)
Th1 N2 C22 C21 -175.1(2)
C20 C21 C22 N2 -1.3(5)
